data_7007596
loop_
_publ_author_name
'Brewer, Greg'
'Olida, Myro Joy'
'Schmiedekamp, Ann M.'
'Viragh, Carol'
'Zavalij, Peter Y.'

_publ_section_title
;
 A DFT computational study of spin crossover in iron(III) and iron(II)
 tripodal imidazole complexes. A comparison of experiment with
 calculations.
;
_journal_issue 47
_journal_name_full 'Dalton transactions (Cambridge, England : 2003)'
_journal_page_first 5617
_journal_page_last 5629
_journal_paper_doi 10.1039/b607588f
_journal_year 2006
_chemical_absolute_configuration ad
_chemical_formula_moiety '(C18 H23.39 Fe N10), (I3)0.62, (I)0.77'
_chemical_formula_structural '[FeN(CH2CH2NCHC3H2N2)H2.39] (I3)0.62 (I)0.77'
_chemical_formula_sum 'C18 H23.39 Fe I2.63 N10'
_chemical_formula_weight 768.82
_chemical_name_common 'Fe(LH3-x) complex (I,I3)1.38'
_chemical_name_systematic
;
Fe(LH3-x) complex (I,I3)1.38
;
_space_group_IT_number 154
_symmetry_cell_setting trigonal
_symmetry_space_group_name_Hall 'P 32 2"'
_symmetry_space_group_name_H-M 'P 32 2 1'
_atom_sites_solution_hydrogens geom
_atom_sites_solution_primary direct
_atom_sites_solution_secondary difmap
_audit_creation_method 'SHELXL-97 & ZCIF'
_cell_angle_alpha 90.00
_cell_angle_beta 90.00
_cell_angle_gamma 120.00
_cell_formula_units_Z 6
_cell_length_a 11.9397(5)
_cell_length_b 11.9397(5)
_cell_length_c 35.951(2)
_cell_measurement_reflns_used 6281
_cell_measurement_temperature 223(2)
_cell_measurement_theta_max 24.7
_cell_measurement_theta_min 2.3
_cell_volume 4438.4(4)
_computing_cell_refinement 'SAINT (Bruker, 1999)'
_computing_data_collection 'SMART (Bruker, 1999)'
_computing_data_reduction SAINT
_computing_molecular_graphics 'XSHEL (Bruker, 1999)'
_computing_publication_material SHELXL-97
_computing_structure_refinement 'SHELXL-97 (Sheldrick, 1997)'
_computing_structure_solution 'SHELXS-97 (Sheldrick, 1990)'
_diffrn_ambient_temperature 223(2)
_diffrn_detector 'CCD area detector'
_diffrn_detector_area_resol_mean 8.33
_diffrn_detector_type 'Bruker Smart1000'
_diffrn_measured_fraction_theta_full 0.990
_diffrn_measured_fraction_theta_max 0.990
_diffrn_measurement_details 606,606,606,50,606,606,606,50,1209
_diffrn_measurement_device_type 'three-circle diffractometer'
_diffrn_measurement_method '\w and \f scans'
_diffrn_measurement_specimen_support 'glass capillary'
_diffrn_orient_matrix_type standard
_diffrn_orient_matrix_UB_11 -0.0895452
_diffrn_orient_matrix_UB_12 -0.0741956
_diffrn_orient_matrix_UB_13 0.0038403
_diffrn_orient_matrix_UB_21 -0.0351421
_diffrn_orient_matrix_UB_22 0.0435646
_diffrn_orient_matrix_UB_23 -0.0160944
_diffrn_orient_matrix_UB_31 0.0098899
_diffrn_orient_matrix_UB_32 -0.0441730
_diffrn_orient_matrix_UB_33 -0.0223589
_diffrn_radiation_monochromator graphite
_diffrn_radiation_source 'fine-focus sealed tube'
_diffrn_radiation_type MoK\a
_diffrn_radiation_wavelength 0.71073
_diffrn_reflns_av_R_equivalents 0.0435
_diffrn_reflns_av_sigmaI/netI 0.0285
_diffrn_reflns_limit_h_max 14
_diffrn_reflns_limit_h_min -14
_diffrn_reflns_limit_k_max 14
_diffrn_reflns_limit_k_min -14
_diffrn_reflns_limit_l_max 42
_diffrn_reflns_limit_l_min -42
_diffrn_reflns_number 36811
_diffrn_reflns_theta_full 24.99
_diffrn_reflns_theta_max 24.99
_diffrn_reflns_theta_min 1.13
_diffrn_source_current 40
_diffrn_source_voltage 50
_diffrn_standards_decay_% 0
_exptl_absorpt_coefficient_mu 3.271
_exptl_absorpt_correction_T_max 0.537
_exptl_absorpt_correction_T_min 0.341
_exptl_absorpt_correction_type multi-scan
_exptl_absorpt_process_details 'SADABS (Sheldrick, 1996)'
_exptl_crystal_colour dark-red
_exptl_crystal_density_diffrn 1.726
_exptl_crystal_density_method not_measured
_exptl_crystal_description pyramid
_exptl_crystal_F_000 2199
_exptl_crystal_id 'Walker/Burden 3,5 dm PNP'
_exptl_crystal_size_max 0.33
_exptl_crystal_size_mid 0.22
_exptl_crystal_size_min 0.19
_refine_diff_density_max 0.955
_refine_diff_density_min -0.572
_refine_diff_density_rms 0.127
_refine_ls_abs_structure_details '(Flack, 1983)'
_refine_ls_abs_structure_Flack 0.00(7)
_refine_ls_extinction_method none
_refine_ls_goodness_of_fit_ref 1.000
_refine_ls_hydrogen_treatment constr
_refine_ls_matrix_type full
_refine_ls_number_parameters 631
_refine_ls_number_reflns 5180
_refine_ls_number_restraints 397
_refine_ls_restrained_S_all 0.978
_refine_ls_R_factor_all 0.0907
_refine_ls_R_factor_gt 0.0744
_refine_ls_shift/su_max 0.001
_refine_ls_shift/su_mean 0.000
_refine_ls_structure_factor_coef Fsqd
_refine_ls_weighting_details 'w=1/[\s^2^(Fo^2^)+(0.02P)^2^+50.4P], P=(max(Fo^2^,0)+2Fc^2^)/3'
_refine_ls_weighting_scheme calc
_refine_ls_wR_factor_gt 0.1677
_refine_ls_wR_factor_ref 0.1732
_reflns_Friedel_coverage 0.736
_reflns_number_gt 4283
_reflns_number_total 5180
_reflns_threshold_expression >2sigma(I)
_cod_data_source_file b607588f.txt
_cod_data_source_block 1296
_cod_depositor_comments
;
The following automatic conversions were performed:
'_symmetry_cell_setting' value 'Trigonal' changed to 'trigonal' according
to '/home/saulius/struct/CIF-dictionaries/cif_core.dic' dictionary named
'cif_core.dic' version 2.4.1 from 2010-06-29.

Automatic conversion script
Id: cif_fix_enum 1527 2010-12-29 10:47:43Z saulius 
;
_cod_database_code 7007596
_diffrn_measurement_total_frames-ccd 4945
_diffrn_measurement_frame_width-ccd 0.3
_diffrn_detector_distance-ccd 7.908
_diffrn_measurement_frame_time-ccd 13
_diffrn_measurement_total_time-ccd 27.68
_diffrn_measurement_frame_size-ccd 512

loop_
_symmetry_equiv_pos_as_xyz
'x, y, z'
'-y, x-y, z+2/3'
'-x+y, -x, z+1/3'
'y, x, -z'
'x-y, -y, -z+1/3'
'-x, -x+y, -z+2/3'

loop_
_atom_site_label
_atom_site_type_symbol
_atom_site_fract_x
_atom_site_fract_y
_atom_site_fract_z
_atom_site_U_iso_or_equiv
_atom_site_adp_type
_atom_site_occupancy
_atom_site_symmetry_multiplicity
_atom_site_calc_flag
_atom_site_refinement_flags
_atom_site_disorder_assembly
_atom_site_disorder_group
Fe1 Fe 0.32977(15) 0.31651(14) 0.31437(5) 0.0477(5) Uani 1 1 d PD A 1
N1 N 0.3279(9) 0.3156(10) 0.3940(3) 0.062(3) Uani 1 1 d PD A 1
N11 N 0.3453(12) 0.1757(11) 0.2763(3) 0.067(3) Uani 1 1 d PD A 1
C12 C 0.3916(14) 0.1674(15) 0.2449(4) 0.066(4) Uani 1 1 d PD A 1
H12 H 0.4519 0.2385 0.2309 0.079 Uiso 1 1 calc PR A 1
N13 N 0.3413(14) 0.0406(14) 0.2346(4) 0.082(4) Uani 1 1 d PD A 1
H13 H 0.3615 0.0126 0.2148 0.099 Uiso 0.39 1 calc PR A 1
C14 C 0.255(2) -0.0323(16) 0.2607(5) 0.082(5) Uani 1 1 d PD A 1
H14 H 0.2025 -0.1228 0.2603 0.098 Uiso 1 1 calc PR A 1
C15 C 0.2577(14) 0.0482(12) 0.2877(4) 0.058(3) Uani 1 1 d PD A 1
C16 C 0.1833(14) 0.0262(11) 0.3216(4) 0.058(3) Uani 1 1 d PD A 1
H16 H 0.1276 -0.0572 0.3309 0.070 Uiso 1 1 calc PR A 1
N17 N 0.1992(10) 0.1299(9) 0.3381(3) 0.052(2) Uani 1 1 d PD A 1
C18 C 0.1344(14) 0.1096(14) 0.3735(5) 0.080(5) Uani 1 1 d PD A 1
H181 H 0.0829 0.0168 0.3787 0.096 Uiso 1 1 calc PR A 1
H182 H 0.0760 0.1450 0.3727 0.096 Uiso 1 1 calc PR A 1
C19 C 0.2378(15) 0.1784(12) 0.4047(3) 0.064(4) Uani 1 1 d PD A 1
H191 H 0.1947 0.1756 0.4282 0.077 Uiso 1 1 calc PR A 1
H192 H 0.2866 0.1333 0.4083 0.077 Uiso 1 1 calc PR A 1
N21 N 0.1849(10) 0.3105(11) 0.2749(3) 0.063(3) Uani 1 1 d PD A 1
C22 C 0.1329(14) 0.2716(13) 0.2423(4) 0.069(4) Uani 1 1 d PD A 1
H22 H 0.1425 0.2113 0.2279 0.083 Uiso 1 1 calc PR A 1
N23 N 0.0637(12) 0.3268(14) 0.2315(4) 0.083(4) Uani 1 1 d PD A 1
H23 H 0.0221 0.3135 0.2106 0.100 Uiso 1 1 calc PR A 1
C24 C 0.0712(15) 0.4085(18) 0.2597(5) 0.079(4) Uani 1 1 d PD A 1
H24 H 0.0325 0.4604 0.2602 0.095 Uiso 1 1 calc PR A 1
C25 C 0.1457(13) 0.3993(13) 0.2869(4) 0.062(3) Uani 1 1 d PD A 1
C26 C 0.1922(13) 0.4636(11) 0.3220(3) 0.049(3) Uani 1 1 d PD A 1
H26 H 0.1618 0.5162 0.3320 0.059 Uiso 1 1 calc PR A 1
N27 N 0.2742(12) 0.4471(9) 0.3387(3) 0.060(3) Uani 1 1 d PD A 1
C28 C 0.3249(16) 0.5076(13) 0.3746(4) 0.078(4) Uani 1 1 d PD A 1
H281 H 0.2925 0.5664 0.3806 0.094 Uiso 1 1 calc PR A 1
H282 H 0.4195 0.5583 0.3735 0.094 Uiso 1 1 calc PR A 1
C29 C 0.2826(17) 0.4030(15) 0.4050(3) 0.072(4) Uani 1 1 d PD A 1
H291 H 0.3201 0.4429 0.4290 0.086 Uiso 1 1 calc PR A 1
H292 H 0.1882 0.3557 0.4074 0.086 Uiso 1 1 calc PR A 1
N31 N 0.4787(11) 0.4666(10) 0.2772(3) 0.057(3) Uani 1 1 d PD A 1
C32 C 0.4895(17) 0.5222(13) 0.2446(4) 0.072(4) Uani 1 1 d PD A 1
H32 H 0.4200 0.5144 0.2303 0.086 Uiso 1 1 calc PR A 1
N33 N 0.6176(14) 0.5933(12) 0.2347(4) 0.080(4) Uani 1 1 d PD A 1
H33 H 0.6478 0.6372 0.2142 0.096 Uiso 1 1 calc PR A 1
C34 C 0.6874(15) 0.5829(15) 0.2620(5) 0.077(4) Uani 1 1 d PD A 1
H34 H 0.7780 0.6218 0.2626 0.093 Uiso 1 1 calc PR A 1
C35 C 0.6027(13) 0.5047(12) 0.2892(4) 0.063(4) Uani 1 1 d PD A 1
C36 C 0.6165(12) 0.4515(14) 0.3241(4) 0.057(3) Uani 1 1 d PD A 1
H36 H 0.6991 0.4766 0.3336 0.069 Uiso 1 1 calc PR A 1
N37 N 0.5201(10) 0.3741(10) 0.3410(3) 0.054(2) Uani 1 1 d PD A 1
C38 C 0.5307(15) 0.3222(17) 0.3761(4) 0.068(4) Uani 1 1 d PD A 1
H381 H 0.6220 0.3608 0.3831 0.082 Uiso 1 1 calc PR A 1
H382 H 0.4941 0.2285 0.3740 0.082 Uiso 1 1 calc PR A 1
C39 C 0.4571(17) 0.3522(17) 0.4063(4) 0.079(5) Uani 1 1 d PD A 1
H391 H 0.4521 0.3050 0.4291 0.095 Uiso 1 1 calc PR A 1
H392 H 0.5046 0.4449 0.4120 0.095 Uiso 1 1 calc PR A 1
I1 I 0.6766(4) 0.3952(4) 0.16410(12) 0.0998(10) Uani 0.518(5) 1 d P B 1
I2 I 0.4034(3) 0.2945(3) 0.14799(6) 0.0849(7) Uani 0.518(5) 1 d P B 1
I3 I 0.1276(3) 0.1699(3) 0.13607(6) 0.1015(10) Uani 0.518(5) 1 d P B 1
I1A I 0.974(4) -0.003(3) 0.1581(8) 0.161(16) Uani 0.0623(19) 1 d P . 3
I2AB I 0.6962(6) 0.0000 0.1667 0.089(3) Uani 0.202(4) 2 d SP . 3
I3A I 0.465(4) 0.035(6) 0.1633(16) 0.14(2) Uani 0.0623(19) 1 d P . 3
I3B I 0.903(2) 0.2886(18) 0.1687(5) 0.114(8) Uani 0.077(4) 1 d P . 3
I4 I 0.3461(5) 0.3526(6) 0.0075(3) 0.088(2) Uani 0.443(4) 1 d PU C 1
I5 I 0.6949(18) 0.3617(16) 0.1703(5) 0.149(7) Uani 0.185(6) 1 d PU D 2
I6 I 0.491(3) 0.331(2) 0.1480(6) 0.161(11) Uani 0.103(5) 1 d PU E 3
I7 I -0.029(5) 0.239(5) 0.1564(13) 0.13(2) Uani 0.038(6) 1 d PU F 2

loop_
_atom_site_aniso_label
_atom_site_aniso_U_11
_atom_site_aniso_U_22
_atom_site_aniso_U_33
_atom_site_aniso_U_23
_atom_site_aniso_U_13
_atom_site_aniso_U_12
Fe1 0.0411(9) 0.0358(8) 0.0671(11) 0.0030(8) -0.0018(8) 0.0199(7)
N1 0.045(5) 0.053(6) 0.084(7) -0.003(5) -0.001(5) 0.021(5)
N11 0.092(9) 0.061(7) 0.052(6) -0.007(5) -0.010(6) 0.041(7)
C12 0.075(9) 0.077(10) 0.058(8) -0.022(7) -0.006(7) 0.047(8)
N13 0.107(11) 0.090(10) 0.069(8) -0.018(7) -0.010(8) 0.064(9)
C14 0.131(15) 0.066(10) 0.075(10) -0.032(9) -0.034(11) 0.070(11)
C15 0.076(9) 0.041(7) 0.069(8) -0.011(6) -0.020(7) 0.038(7)
C16 0.056(8) 0.042(6) 0.066(8) 0.004(6) -0.020(7) 0.016(6)
N17 0.054(6) 0.040(5) 0.064(6) -0.011(5) 0.001(5) 0.025(5)
C18 0.056(9) 0.056(9) 0.118(13) -0.010(9) -0.024(9) 0.020(7)
C19 0.097(11) 0.054(7) 0.045(6) 0.009(6) 0.012(7) 0.040(8)
N21 0.044(6) 0.056(7) 0.075(7) -0.008(6) -0.013(5) 0.013(5)
C22 0.081(10) 0.058(8) 0.060(8) -0.002(7) -0.019(7) 0.028(8)
N23 0.064(8) 0.101(11) 0.075(8) 0.014(8) -0.023(7) 0.034(8)
C24 0.068(10) 0.094(12) 0.096(11) 0.007(10) -0.003(9) 0.056(9)
C25 0.063(8) 0.060(8) 0.080(9) 0.003(7) 0.000(7) 0.043(7)
C26 0.054(8) 0.034(6) 0.074(8) 0.001(6) -0.002(6) 0.033(6)
N27 0.083(8) 0.038(5) 0.065(6) -0.006(5) 0.002(6) 0.035(6)
C28 0.084(11) 0.045(8) 0.093(10) -0.006(8) -0.018(9) 0.022(8)
C29 0.114(14) 0.083(11) 0.051(7) -0.008(7) -0.002(8) 0.075(10)
N31 0.072(7) 0.049(6) 0.052(6) 0.001(5) 0.002(5) 0.032(6)
C32 0.109(13) 0.045(7) 0.052(7) -0.008(6) -0.010(8) 0.031(8)
N33 0.089(10) 0.057(8) 0.076(8) 0.018(7) 0.020(8) 0.024(7)
C34 0.055(9) 0.071(10) 0.089(11) 0.001(9) 0.024(8) 0.019(8)
C35 0.049(7) 0.038(7) 0.093(10) -0.009(7) 0.004(7) 0.015(6)
C36 0.037(6) 0.064(9) 0.075(9) 0.003(7) 0.003(6) 0.028(7)
N37 0.053(6) 0.059(6) 0.058(6) -0.004(5) -0.004(5) 0.035(5)
C38 0.057(8) 0.081(11) 0.064(8) 0.007(8) -0.004(7) 0.032(8)
C39 0.092(12) 0.092(12) 0.063(8) -0.009(8) -0.009(8) 0.053(10)
I1 0.105(2) 0.093(2) 0.110(2) 0.0176(16) 0.0282(17) 0.0565(17)
I2 0.129(2) 0.0799(16) 0.0524(9) -0.0049(10) -0.0040(12) 0.0576(16)
I3 0.127(2) 0.1213(19) 0.0837(14) -0.0080(12) -0.0207(13) 0.0830(17)
I1A 0.30(4) 0.088(13) 0.13(3) -0.069(16) -0.08(2) 0.13(2)
I2AB 0.104(4) 0.105(6) 0.057(3) 0.012(3) 0.0059(17) 0.052(3)
I3A 0.15(3) 0.22(7) 0.10(2) -0.02(3) 0.016(19) 0.13(4)
I3B 0.124(15) 0.095(12) 0.111(12) 0.030(10) 0.014(11) 0.046(11)
I4 0.0289(12) 0.0393(13) 0.194(8) -0.021(2) 0.009(2) 0.0152(7)
I5 0.141(10) 0.112(10) 0.208(12) 0.037(7) -0.002(7) 0.073(7)
I6 0.22(2) 0.098(12) 0.124(12) 0.015(8) -0.003(13) 0.055(13)
I7 0.14(3) 0.13(3) 0.13(3) 0.002(16) 0.019(16) 0.060(17)

loop_
_atom_type_symbol
_atom_type_description
_atom_type_scat_dispersion_real
_atom_type_scat_dispersion_imag
_atom_type_scat_source
C C 0.0033 0.0016 'International Tables Vol C Tables 4.2.6.8 and 6.1.1.4'
H H 0.0000 0.0000 'International Tables Vol C Tables 4.2.6.8 and 6.1.1.4'
N N 0.0061 0.0033 'International Tables Vol C Tables 4.2.6.8 and 6.1.1.4'
Fe Fe 0.3463 0.8444 'International Tables Vol C Tables 4.2.6.8 and 6.1.1.4'
I I -0.4742 1.8119 'International Tables Vol C Tables 4.2.6.8 and 6.1.1.4'

loop_
_geom_angle_atom_site_label_1
_geom_angle_atom_site_label_2
_geom_angle_atom_site_label_3
_geom_angle
_geom_angle_site_symmetry_1
_geom_angle_site_symmetry_3
_geom_angle_publ_flag
N17 Fe1 N27 105.2(4) . . ?
N17 Fe1 N21 94.1(4) . . ?
N27 Fe1 N21 76.4(4) . . ?
N17 Fe1 N31 160.3(4) . . ?
N27 Fe1 N31 94.1(4) . . ?
N21 Fe1 N31 86.4(4) . . ?
N17 Fe1 N37 104.3(4) . . ?
N27 Fe1 N37 103.7(4) . . ?
N21 Fe1 N37 160.7(4) . . ?
N31 Fe1 N37 74.3(4) . . ?
N17 Fe1 N11 75.9(4) . . ?
N27 Fe1 N11 163.0(4) . . ?
N21 Fe1 N11 86.6(4) . . ?
N31 Fe1 N11 84.5(4) . . ?
N37 Fe1 N11 92.3(4) . . ?
C39 N1 C29 115.1(12) . . ?
C39 N1 C19 109.1(11) . . ?
C29 N1 C19 113.3(11) . . ?
C12 N11 C15 106.8(12) . . ?
C12 N11 Fe1 142.7(10) . . ?
C15 N11 Fe1 109.6(9) . . ?
N11 C12 N13 110.9(14) . . ?
C14 N13 C12 107.3(12) . . ?
N13 C14 C15 107.6(15) . . ?
C14 C15 N11 107.3(14) . . ?
C14 C15 C16 132.7(14) . . ?
N11 C15 C16 119.8(11) . . ?
N17 C16 C15 115.2(11) . . ?
C16 N17 C18 115.6(11) . . ?
C16 N17 Fe1 119.3(9) . . ?
C18 N17 Fe1 124.9(8) . . ?
N17 C18 C19 109.1(11) . . ?
N1 C19 C18 109.7(10) . . ?
C22 N21 C25 105.3(12) . . ?
C22 N21 Fe1 144.8(11) . . ?
C25 N21 Fe1 109.0(8) . . ?
N21 C22 N23 112.8(14) . . ?
C22 N23 C24 107.0(12) . . ?
C25 C24 N23 106.6(13) . . ?
C24 C25 N21 108.4(13) . . ?
C24 C25 C26 132.8(13) . . ?
N21 C25 C26 118.8(11) . . ?
N27 C26 C25 117.6(10) . . ?
C26 N27 C28 120.9(11) . . ?
C26 N27 Fe1 118.0(8) . . ?
C28 N27 Fe1 121.0(9) . . ?
N27 C28 C29 109.8(11) . . ?
N1 C29 C28 107.5(11) . . ?
C32 N31 C35 106.9(13) . . ?
C32 N31 Fe1 140.7(11) . . ?
C35 N31 Fe1 111.7(8) . . ?
N31 C32 N33 109.9(14) . . ?
C34 N33 C32 107.8(13) . . ?
N33 C34 C35 107.7(14) . . ?
C34 C35 N31 107.7(14) . . ?
C34 C35 C36 134.6(14) . . ?
N31 C35 C36 117.5(12) . . ?
N37 C36 C35 119.4(12) . . ?
C36 N37 C38 120.7(12) . . ?
C36 N37 Fe1 116.8(9) . . ?
C38 N37 Fe1 122.6(9) . . ?
N37 C38 C39 109.4(12) . . ?
N1 C39 C38 111.0(11) . . ?
I3 I2 I1 173.89(14) . . ?

loop_
_geom_bond_atom_site_label_1
_geom_bond_atom_site_label_2
_geom_bond_distance
_geom_bond_site_symmetry_2
_geom_bond_publ_flag
Fe1 N17 2.156(10) . ?
Fe1 N27 2.161(9) . ?
Fe1 N21 2.211(11) . ?
Fe1 N31 2.230(11) . ?
Fe1 N37 2.234(10) . ?
Fe1 N11 2.247(11) . ?
N1 C39 1.446(18) . ?
N1 C29 1.450(15) . ?
N1 C19 1.493(15) . ?
N11 C12 1.280(16) . ?
N11 C15 1.410(17) . ?
C12 N13 1.372(18) . ?
N13 C14 1.34(2) . ?
C14 C15 1.357(18) . ?
C15 C16 1.452(19) . ?
C16 N17 1.299(15) . ?
N17 C18 1.445(18) . ?
C18 C19 1.563(19) . ?
N21 C22 1.297(16) . ?
N21 C25 1.423(16) . ?
C22 N23 1.348(19) . ?
N23 C24 1.38(2) . ?
C24 C25 1.36(2) . ?
C25 C26 1.437(18) . ?
C26 N27 1.246(15) . ?
N27 C28 1.456(17) . ?
C28 C29 1.542(19) . ?
N31 C32 1.320(16) . ?
N31 C35 1.383(17) . ?
C32 N33 1.37(2) . ?
N33 C34 1.33(2) . ?
C34 C35 1.38(2) . ?
C35 C36 1.454(19) . ?
C36 N37 1.218(15) . ?
N37 C38 1.439(16) . ?
C38 C39 1.55(2) . ?
I1 I2 2.916(5) . ?
I2 I3 2.888(4) . ?

loop_
_geom_torsion_atom_site_label_1
_geom_torsion_atom_site_label_2
_geom_torsion_atom_site_label_3
_geom_torsion_atom_site_label_4
_geom_torsion
_geom_torsion_site_symmetry_1
_geom_torsion_site_symmetry_2
_geom_torsion_site_symmetry_3
_geom_torsion_site_symmetry_4
_geom_torsion_publ_flag
N17 Fe1 N11 C12 169.9(17) . . . . ?
N27 Fe1 N11 C12 74(2) . . . . ?
N21 Fe1 N11 C12 74.8(17) . . . . ?
N31 Fe1 N11 C12 -11.9(16) . . . . ?
N37 Fe1 N11 C12 -86.0(17) . . . . ?
N17 Fe1 N11 C15 3.5(8) . . . . ?
N27 Fe1 N11 C15 -92.2(16) . . . . ?
N21 Fe1 N11 C15 -91.6(9) . . . . ?
N31 Fe1 N11 C15 -178.3(9) . . . . ?
N37 Fe1 N11 C15 107.6(9) . . . . ?
C15 N11 C12 N13 -0.8(16) . . . . ?
Fe1 N11 C12 N13 -167.4(12) . . . . ?
N11 C12 N13 C14 2.6(18) . . . . ?
C12 N13 C14 C15 -3.3(18) . . . . ?
N13 C14 C15 N11 2.9(17) . . . . ?
N13 C14 C15 C16 177.1(14) . . . . ?
C12 N11 C15 C14 -1.3(16) . . . . ?
Fe1 N11 C15 C14 170.1(10) . . . . ?
C12 N11 C15 C16 -176.4(12) . . . . ?
Fe1 N11 C15 C16 -5.0(14) . . . . ?
C14 C15 C16 N17 -170.0(15) . . . . ?
N11 C15 C16 N17 3.7(18) . . . . ?
C15 C16 N17 C18 -174.8(11) . . . . ?
C15 C16 N17 Fe1 -0.1(15) . . . . ?
N27 Fe1 N17 C16 160.6(9) . . . . ?
N21 Fe1 N17 C16 83.5(10) . . . . ?
N31 Fe1 N17 C16 -7.2(18) . . . . ?
N37 Fe1 N17 C16 -90.6(10) . . . . ?
N11 Fe1 N17 C16 -1.9(10) . . . . ?
N27 Fe1 N17 C18 -25.3(11) . . . . ?
N21 Fe1 N17 C18 -102.3(10) . . . . ?
N31 Fe1 N17 C18 167.0(11) . . . . ?
N37 Fe1 N17 C18 83.5(10) . . . . ?
N11 Fe1 N17 C18 172.2(11) . . . . ?
C16 N17 C18 C19 117.1(13) . . . . ?
Fe1 N17 C18 C19 -57.3(15) . . . . ?
C39 N1 C19 C18 -143.0(12) . . . . ?
C29 N1 C19 C18 87.3(13) . . . . ?
N17 C18 C19 N1 51.5(15) . . . . ?
N17 Fe1 N21 C22 -85.9(17) . . . . ?
N27 Fe1 N21 C22 169.4(17) . . . . ?
N31 Fe1 N21 C22 74.4(17) . . . . ?
N37 Fe1 N21 C22 77(2) . . . . ?
N11 Fe1 N21 C22 -10.4(17) . . . . ?
N17 Fe1 N21 C25 107.9(9) . . . . ?
N27 Fe1 N21 C25 3.2(8) . . . . ?
N31 Fe1 N21 C25 -91.8(9) . . . . ?
N37 Fe1 N21 C25 -89.5(15) . . . . ?
N11 Fe1 N21 C25 -176.6(9) . . . . ?
C25 N21 C22 N23 0.5(16) . . . . ?
Fe1 N21 C22 N23 -166.0(12) . . . . ?
N21 C22 N23 C24 -0.3(18) . . . . ?
C22 N23 C24 C25 0.0(18) . . . . ?
N23 C24 C25 N21 0.2(18) . . . . ?
N23 C24 C25 C26 177.1(15) . . . . ?
C22 N21 C25 C24 -0.4(16) . . . . ?
Fe1 N21 C25 C24 171.4(11) . . . . ?
C22 N21 C25 C26 -177.8(13) . . . . ?
Fe1 N21 C25 C26 -6.0(15) . . . . ?
C24 C25 C26 N27 -170.3(16) . . . . ?
N21 C25 C26 N27 6(2) . . . . ?
C25 C26 N27 C28 -179.2(12) . . . . ?
C25 C26 N27 Fe1 -3.0(17) . . . . ?
N17 Fe1 N27 C26 -90.8(10) . . . . ?
N21 Fe1 N27 C26 -0.2(10) . . . . ?
N31 Fe1 N27 C26 85.1(11) . . . . ?
N37 Fe1 N27 C26 159.9(10) . . . . ?
N11 Fe1 N27 C26 0(2) . . . . ?
N17 Fe1 N27 C28 85.4(11) . . . . ?
N21 Fe1 N27 C28 176.0(11) . . . . ?
N31 Fe1 N27 C28 -98.7(10) . . . . ?
N37 Fe1 N27 C28 -23.9(11) . . . . ?
N11 Fe1 N27 C28 176.6(13) . . . . ?
C26 N27 C28 C29 114.1(15) . . . . ?
Fe1 N27 C28 C29 -61.9(15) . . . . ?
C39 N1 C29 C28 88.4(14) . . . . ?
C19 N1 C29 C28 -145.0(12) . . . . ?
N27 C28 C29 N1 57.0(17) . . . . ?
N17 Fe1 N31 C32 84.6(19) . . . . ?
N27 Fe1 N31 C32 -83.5(14) . . . . ?
N21 Fe1 N31 C32 -7.4(14) . . . . ?
N37 Fe1 N31 C32 173.4(15) . . . . ?
N11 Fe1 N31 C32 79.5(14) . . . . ?
N17 Fe1 N31 C35 -84.6(14) . . . . ?
N27 Fe1 N31 C35 107.3(9) . . . . ?
N21 Fe1 N31 C35 -176.6(9) . . . . ?
N37 Fe1 N31 C35 4.2(8) . . . . ?
N11 Fe1 N31 C35 -89.7(9) . . . . ?
C35 N31 C32 N33 1.4(15) . . . . ?
Fe1 N31 C32 N33 -168.2(10) . . . . ?
N31 C32 N33 C34 -1.0(17) . . . . ?
C32 N33 C34 C35 0.1(17) . . . . ?
N33 C34 C35 N31 0.7(17) . . . . ?
N33 C34 C35 C36 176.1(15) . . . . ?
C32 N31 C35 C34 -1.3(15) . . . . ?
Fe1 N31 C35 C34 171.6(9) . . . . ?
C32 N31 C35 C36 -177.6(12) . . . . ?
Fe1 N31 C35 C36 -4.7(14) . . . . ?
C34 C35 C36 N37 -173.3(16) . . . . ?
N31 C35 C36 N37 1.7(19) . . . . ?
C35 C36 N37 C38 -178.5(12) . . . . ?
C35 C36 N37 Fe1 2.4(17) . . . . ?
N17 Fe1 N37 C36 156.0(10) . . . . ?
N27 Fe1 N37 C36 -94.1(10) . . . . ?
N21 Fe1 N37 C36 -6.1(18) . . . . ?
N31 Fe1 N37 C36 -3.7(10) . . . . ?
N11 Fe1 N37 C36 80.0(11) . . . . ?
N17 Fe1 N37 C38 -23.1(11) . . . . ?
N27 Fe1 N37 C38 86.8(10) . . . . ?
N21 Fe1 N37 C38 174.8(12) . . . . ?
N31 Fe1 N37 C38 177.2(11) . . . . ?
N11 Fe1 N37 C38 -99.1(10) . . . . ?
C36 N37 C38 C39 122.4(15) . . . . ?
Fe1 N37 C38 C39 -58.5(15) . . . . ?
C29 N1 C39 C38 -141.9(13) . . . . ?
C19 N1 C39 C38 89.4(14) . . . . ?
N37 C38 C39 N1 49.8(17) . . . . ?
